data_7043864
loop_
_publ_author_name
'Murrie, Mark'
'Heras Ojea, Maria Jose'
'Hay, Moya'
'Cioncoloni, Giacomo'
'Craig, Gavin A.'
'Wilson, Claire'
'Shiga, Takuya'
'Oshio, Hiroki'
'Symes, Mark D.'

_publ_section_title
;
 Ligand-directed synthesis of {MnIII5} twisted bow-ties
;
_journal_name_full 'Dalton Trans.'
_journal_paper_doi 10.1039/C7DT02430D
_journal_year 2017
_chemical_formula_moiety 'C44 H40 Mn5 N20 O14, C6.7 H15 N ,2 (C H4 O), C2 H3 N'
_chemical_formula_sum 'C54 H67 Mn5 N22 O16'
_chemical_formula_weight 1554.99
_space_group_crystal_system monoclinic
_space_group_IT_number 14
_space_group_name_Hall '-P 2yn'
_space_group_name_H-M_alt 'P 1 21/n 1'
_symmetry_Int_Tables_number 14
_symmetry_space_group_name_Hall '-P 2yn'
_symmetry_space_group_name_H-M 'P 1 21/n 1'
_atom_sites_solution_hydrogens mixed
_audit_creation_date 2015-11-09
_audit_creation_method
;
Olex2 1.2-alpha
(compiled 2015.10.28 svn.r3245 for OlexSys, GUI svn.r5128)
;
_audit_update_record
;
2016-11-28 deposited with the CCDC.
2017-07-24 downloaded from the CCDC.
;
_cell_angle_alpha 90
_cell_angle_beta 90.877(2)
_cell_angle_gamma 90
_cell_formula_units_Z 4
_cell_length_a 12.0222(3)
_cell_length_b 12.0473(4)
_cell_length_c 49.8716(12)
_cell_measurement_reflns_used 17612
_cell_measurement_temperature 100(2)
_cell_measurement_theta_max 25.1680
_cell_measurement_theta_min 2.3620
_cell_volume 7222.3(3)
_computing_cell_refinement 'CrysAlisPro 1.171.38.41 (Rigaku OD, 2015)'
_computing_data_collection
;
CrystalClear-SM Expert 3.1 b27 (Rigaku, 2013)
;
_computing_data_reduction 'CrysAlisPro 1.171.38.41 (Rigaku OD, 2015)'
_computing_molecular_graphics 'Olex2 (Dolomanov et al., 2009)'
_computing_publication_material 'Olex2 (Dolomanov et al., 2009)'
_computing_structure_refinement 'ShelXL (Sheldrick, 2015)'
_computing_structure_solution 'ShelXT (Sheldrick, 2015)'
_diffrn_ambient_temperature 100(2)
_diffrn_detector 'CCD area detector'
_diffrn_detector_type 'Rigaku HG Saturn724+ (2x2 bin mode)'
_diffrn_measured_fraction_theta_full 0.999
_diffrn_measured_fraction_theta_max 0.999
_diffrn_measurement_details
;
List of Runs (angles in degrees, time in seconds):

  # Type    Start    End  Width  t~exp~   \w     \q     \k     \f   Frames
#--------------------------------------------------------------------------
  1  \w   -113.00  21.00   0.50   60.00    --  -23.00 -54.00  60.00  268
  2  \w   -101.50  13.00   0.50   60.00    --  -23.00 -18.00  90.00  229
  3  \w    -18.00  26.00   0.50   60.00    --  -23.00  54.00   0.00   88
  4  \w    -63.00 -43.00   0.50   60.00    --  -23.00  36.00 -90.00   40
  5  \w   -113.00  15.00   0.50   60.00    --  -23.00 -36.00 120.00  256
  6  \w    -85.50 -16.50   0.50   60.00    --  -23.00 -72.00  60.00  138
;
_diffrn_measurement_device 'four-circle \k diffractometer'
_diffrn_measurement_device_type 'Rigaku AFC12 (Right)'
_diffrn_measurement_method 'profile data from \w-scans'
_diffrn_measurement_specimen_support 'MiTeGen MicroMesh'
_diffrn_orient_matrix_type 'CrysAlisPro convention (1999,Acta A55,543-557)'
_diffrn_orient_matrix_UB_11 -0.0130291000
_diffrn_orient_matrix_UB_12 -0.0288852000
_diffrn_orient_matrix_UB_13 -0.0120465000
_diffrn_orient_matrix_UB_21 -0.0571648000
_diffrn_orient_matrix_UB_22 0.0006218000
_diffrn_orient_matrix_UB_23 0.0033000000
_diffrn_orient_matrix_UB_31 -0.0065653000
_diffrn_orient_matrix_UB_32 0.0513004000
_diffrn_orient_matrix_UB_33 -0.0068139000
_diffrn_radiation_collimation 0.3
_diffrn_radiation_monochromator 'Confocal mirrors, VHF Varimax'
_diffrn_radiation_probe x-ray
_diffrn_radiation_type MoK\a
_diffrn_radiation_wavelength 0.71073
_diffrn_reflns_av_R_equivalents 0.0524
_diffrn_reflns_av_unetI/netI 0.0384
_diffrn_reflns_Laue_measured_fraction_full 0.999
_diffrn_reflns_Laue_measured_fraction_max 0.999
_diffrn_reflns_limit_h_max 14
_diffrn_reflns_limit_h_min -12
_diffrn_reflns_limit_k_max 14
_diffrn_reflns_limit_k_min -14
_diffrn_reflns_limit_l_max 54
_diffrn_reflns_limit_l_min -59
_diffrn_reflns_number 54397
_diffrn_reflns_point_group_measured_fraction_full 0.999
_diffrn_reflns_point_group_measured_fraction_max 0.999
_diffrn_reflns_theta_full 25.027
_diffrn_reflns_theta_max 25.027
_diffrn_reflns_theta_min 2.351
_diffrn_source 'Rotating Anode'
_diffrn_source_current 55.0
_diffrn_source_power 2.475
_diffrn_source_target Mo
_diffrn_source_type 'Rotating Anode'
_diffrn_source_voltage 45.0
_exptl_absorpt_coefficient_mu 0.918
_exptl_absorpt_correction_T_max 1.00000
_exptl_absorpt_correction_T_min 0.68771
_exptl_absorpt_correction_type multi-scan
_exptl_absorpt_process_details
;
CrysAlisPro 1.171.38.41 (Rigaku Oxford Diffraction, 2015)
Empirical absorption correction using spherical harmonics,
 implemented in SCALE3 ABSPACK scaling algorithm.
;
_exptl_crystal_colour black
_exptl_crystal_colour_primary black
_exptl_crystal_density_diffrn 1.430
_exptl_crystal_description block
_exptl_crystal_F_000 3192
_exptl_crystal_size_max 0.105
_exptl_crystal_size_mid 0.027
_exptl_crystal_size_min 0.023
_refine_diff_density_max 0.933
_refine_diff_density_min -0.717
_refine_diff_density_rms 0.114
_refine_ls_extinction_method none
_refine_ls_goodness_of_fit_ref 1.228
_refine_ls_hydrogen_treatment constr
_refine_ls_matrix_type full
_refine_ls_number_parameters 855
_refine_ls_number_reflns 12756
_refine_ls_number_restraints 988
_refine_ls_restrained_S_all 1.186
_refine_ls_R_factor_all 0.1027
_refine_ls_R_factor_gt 0.0896
_refine_ls_shift/su_max 0.001
_refine_ls_shift/su_mean 0.000
_refine_ls_structure_factor_coef Fsqd
_refine_ls_weighting_details 'w=1/[\s^2^(Fo^2^)+(0.0594P)^2^+50.0384P] where P=(Fo^2^+2Fc^2^)/3'
_refine_ls_weighting_scheme calc
_refine_ls_wR_factor_gt 0.2087
_refine_ls_wR_factor_ref 0.2144
_reflns_Friedel_coverage 0.0
_reflns_limit_h_max 13
_reflns_limit_h_min -14
_reflns_limit_k_max 14
_reflns_limit_k_min 0
_reflns_limit_l_max 59
_reflns_limit_l_min -12
_reflns_number_gt 10943
_reflns_number_total 12764
_reflns_threshold_expression I>=2u(I)
_cod_data_source_file c7dt02430d2.cif
_cod_data_source_block mn5L2
_cod_database_code 7043864
_shelx_space_group_comment
;
The symmetry employed for this shelxl refinement is uniquely defined
by the following loop, which should always be used as a source of
symmetry information in preference to the above space-group names.
They are only intended as comments.
;
_reflns_odcompleteness_completeness 99.96
_reflns_odcompleteness_iscentric 1
_reflns_odcompleteness_theta 24.97
_olex2_refinement_description
;
1. Fixed Uiso
 At 1.2 times of:
  All C(H) groups, All C(H,H) groups, All C(H,H,H,H) groups, All N(H) groups,
  All N(H,H) groups
 At 1.5 times of:
  All C(H,H,H) groups, All O(H) groups
2. Restrained distances
 C2S2-C2S1
 1.54 with sigma of 0.02
 O2S-C2S
 1.43 with sigma of 0.02
 C2SD-O2SD
 1.43 with sigma of 0.02
 N1SB-C1SB = N1SB-C1SA = N1SA-C1SA = N1SA-C1SC = N1SA-C1SD = N1SB-C1SC
 1.47 with sigma of 0.02
 C2SB-C1SB = C2SA-C1SA = C2SC-C1SC = C2SD-C1SD
 1.51 with sigma of 0.02
 C1SC-C1SB \\sim C1SC-C1SA \\sim C1SC-C1SD \\sim C1SD-C1SA
 with sigma of 0.02
3. Rigid body (RIGU) restrains
 All non-hydrogen atoms
 with sigma for 1-2 distances of 0.004 and sigma for 1-3 distances of 0.004
4. Others
 Fixed Sof: H1SA(0.8) H1SB(0.8) H1SC(0.8) H1SD(0.8) H1SE(0.2) H1SF(0.2)
 O2SD(0.7) C2SD(0.9) N1SB(0.8) H1SG(0.8) C1SB(0.8) H1SH(0.8) H1SI(0.8)
 C2SB(0.8) H2SG(0.8) H2SH(0.8) H2SI(0.8) N1SA(0.2) H1SJ(0.2) C2S(0.3) O2S(0.3)
 C1SD(0.2) H1SK(0.2) H1SL(0.2)
5.a Rotating group:
 N4B(H4BA,H4BB), N4C(H4CA,H4CB), N4D(H4DA,H4DB)
5.b Ternary CH refined with riding coordinates:
 N1SB(H1SG), N1SA(H1SJ)
5.c Secondary CH2 refined with riding coordinates:
 C1SA(H1SA,H1SB), C1SC(H1SC,H1SD), C1SC(H1SE,H1SF), C1SB(H1SH,H1SI), C1SD(H1SK,
 H1SL)
5.d Me refined with riding coordinates:
 C2SA(H2SA,H2SB,H2SC), C2SC(H2SD,H2SE,H2SF), C2SB(H2SG,H2SH,H2SI)
5.e Aromatic/amide H refined with riding coordinates:
 C3A(H3A), C3B(H3B), C3C(H3C), C3D(H3D), C6A(H6AA), C6B(H6BA), C6C(H6CA),
 C6D(H6D), C7A(H7A), C7B(H7B), C7C(H7C), C7D(H7D), C8A(H8AA), C8B(H8BA),
 C8C(H8CA), C8D(H8D), C9A(H9A), C9B(H9B), C9C(H9C), C9D(H9D)
5.f X=CH2 refined with riding coordinates:
 N4A(H4AA,H4AB)
5.g Idealised Me refined as rotating group:
 C2(H2A,H2B,H2C), C4(H4A,H4B,H4C), C6(H6A,H6B,H6C), C8(H8A,H8B,H8C), C1S(H1SM,
 H1SN,H1SO), C2S2(H2SJ,H2SK,H2SL)
5.h Idealised tetrahedral OH refined as rotating group:
 O1S(H1S)
;
_shelx_shelxl_version_number 2016/6
_olex2_submission_special_instructions 'No special instructions were received'

loop_
_space_group_symop_operation_xyz
'x, y, z'
'-x+1/2, y+1/2, -z+1/2'
'-x, -y, -z'
'x-1/2, -y-1/2, z-1/2'

loop_
_atom_site_label
_atom_site_type_symbol
_atom_site_fract_x
_atom_site_fract_y
_atom_site_fract_z
_atom_site_U_iso_or_equiv
_atom_site_adp_type
_atom_site_occupancy
_atom_site_site_symmetry_order
_atom_site_calc_flag
_atom_site_refinement_flags_posn
_atom_site_refinement_flags_adp
_atom_site_refinement_flags_occupancy
_atom_site_disorder_assembly
_atom_site_disorder_group
Mn1 Mn 0.51334(7) 0.70325(8) 0.62276(2) 0.0246(2) Uani 1 1 d . U . . .
Mn2 Mn 0.53741(8) 0.78316(8) 0.56085(2) 0.0271(2) Uani 1 1 d . U . . .
Mn3 Mn 0.38957(8) 0.56131(8) 0.57519(2) 0.0249(2) Uani 1 1 d . U . . .
Mn4 Mn 0.45308(8) 0.81700(9) 0.67979(2) 0.0320(3) Uani 1 1 d . U . . .
Mn5 Mn 0.66859(8) 0.64834(9) 0.67490(2) 0.0308(3) Uani 1 1 d . U . . .
O1 O 0.4809(3) 0.6820(4) 0.58602(9) 0.0263(9) Uani 1 1 d . U . . .
O2 O 0.5452(3) 0.7234(4) 0.65940(9) 0.0290(10) Uani 1 1 d . U . . .
O3 O 0.5753(4) 0.6689(4) 0.53437(9) 0.0336(10) Uani 1 1 d . U . . .
O4 O 0.5243(4) 0.5018(4) 0.54903(9) 0.0329(10) Uani 1 1 d . U . . .
O5 O 0.3708(4) 0.8145(4) 0.54405(10) 0.0339(11) Uani 1 1 d . U . . .
O5A O 0.3555(4) 0.8988(4) 0.70134(10) 0.0415(12) Uani 1 1 d . U . . .
O5B O 0.7974(4) 0.5789(5) 0.68913(10) 0.0410(12) Uani 1 1 d . U . . .
O5C O 0.5875(4) 0.8887(4) 0.53602(9) 0.0330(11) Uani 1 1 d . U . . .
O5D O 0.3000(4) 0.4396(4) 0.56511(9) 0.0309(10) Uani 1 1 d . U . . .
O6 O 0.3217(4) 0.6356(4) 0.54427(9) 0.0288(10) Uani 1 1 d . U . . .
O7 O 0.5760(4) 0.8893(4) 0.69917(10) 0.0411(12) Uani 1 1 d . U . . .
O8 O 0.7369(4) 0.8096(5) 0.68822(10) 0.0435(12) Uani 1 1 d . U . . .
O9 O 0.4261(4) 0.6850(5) 0.70888(10) 0.0421(12) Uani 1 1 d . U . . .
O10 O 0.6015(4) 0.6235(4) 0.70983(9) 0.0381(11) Uani 1 1 d . U . . .
N1A N 0.4998(4) 0.8791(5) 0.61456(11) 0.0290(11) Uani 1 1 d . U . . .
N1B N 0.5139(4) 0.5250(5) 0.62584(10) 0.0262(11) Uani 1 1 d . U . . .
N1C N 0.6836(4) 0.7052(5) 0.61718(11) 0.0290(12) Uani 1 1 d . U . . .
N1D N 0.3465(4) 0.7049(5) 0.63303(10) 0.0283(11) Uani 1 1 d . U . . .
N2A N 0.5149(4) 0.9057(5) 0.58803(11) 0.0309(12) Uani 1 1 d . U . . .
N2B N 0.4482(4) 0.4712(5) 0.60681(10) 0.0271(11) Uani 1 1 d . U . . .
N2C N 0.7450(4) 0.6653(5) 0.63898(11) 0.0292(12) Uani 1 1 d . U . . .
N2D N 0.3236(5) 0.7599(5) 0.65695(12) 0.0373(14) Uani 1 1 d . U . . .
N3A N 0.4790(5) 1.0614(5) 0.61018(13) 0.0413(14) Uani 1 1 d . U . . .
N3B N 0.5008(5) 0.3459(5) 0.63773(11) 0.0363(13) Uani 1 1 d . U . . .
N3C N 0.8605(4) 0.6953(5) 0.60484(11) 0.0351(14) Uani 1 1 d . U . . .
N3D N 0.1633(5) 0.7069(7) 0.63834(15) 0.0543(19) Uani 1 1 d . U . . .
N4A N 0.5030(7) 1.0723(6) 0.56330(14) 0.064(2) Uani 1 1 d . U . . .
H4AA H 0.489196 1.143992 0.563013 0.076 Uiso 1 1 calc R . . . .
H4AB H 0.518186 1.037135 0.548324 0.076 Uiso 1 1 calc R . . . .
N4B N 0.3825(6) 0.2853(5) 0.60226(14) 0.0501(17) Uani 1 1 d . U . . .
H4BA H 0.371060 0.305869 0.585788 0.060 Uiso 1 1 d GR . . . .
H4BB H 0.417705 0.221929 0.601899 0.060 Uiso 1 1 d GR . . . .
N4C N 0.9359(5) 0.6223(7) 0.64599(13) 0.0482(17) Uani 1 1 d . U . . .
H4CA H 0.946989 0.552654 0.642825 0.058 Uiso 1 1 d GR . . . .
H4CB H 0.995446 0.658865 0.642196 0.058 Uiso 1 1 d GR . . . .
N4D N 0.1607(6) 0.8041(10) 0.6801(2) 0.112(5) Uani 1 1 d . U . . .
H4DA H 0.103992 0.763234 0.684849 0.134 Uiso 1 1 d GR . . . .
H4DB H 0.206532 0.807784 0.693899 0.134 Uiso 1 1 d GR . . . .
N5A N 0.4560(5) 0.9753(5) 0.65375(12) 0.0346(12) Uani 1 1 d . U . . .
N5B N 0.6120(4) 0.4735(5) 0.66480(11) 0.0306(12) Uani 1 1 d . U . . .
N5C N 0.7204(4) 0.7668(5) 0.57369(11) 0.0301(12) Uani 1 1 d . U . . .
N5D N 0.2405(4) 0.6164(5) 0.59904(11) 0.0300(12) Uani 1 1 d . U . . .
C1 C 0.5808(6) 0.5645(6) 0.53485(14) 0.0332(14) Uani 1 1 d . U . . .
C1A C 0.4792(5) 0.9734(6) 0.62666(14) 0.0308(13) Uani 1 1 d . U . . .
C1B C 0.5411(5) 0.4472(6) 0.64339(13) 0.0302(14) Uani 1 1 d . U . . .
C1C C 0.7554(5) 0.7216(6) 0.59820(13) 0.0283(14) Uani 1 1 d . U . . .
C1D C 0.2483(5) 0.6772(6) 0.62280(14) 0.0330(15) Uani 1 1 d . U . . .
C2 C 0.6619(7) 0.5152(7) 0.51524(16) 0.0457(19) Uani 1 1 d . U . . .
H2A H 0.731003 0.558366 0.515651 0.069 Uiso 1 1 calc GR . . . .
H2B H 0.629234 0.517310 0.497120 0.069 Uiso 1 1 calc GR . . . .
H2C H 0.677924 0.438167 0.520245 0.069 Uiso 1 1 calc GR . . . .
C2A C 0.5009(7) 1.0171(6) 0.58628(14) 0.0391(16) Uani 1 1 d . U . . .
C2B C 0.4430(6) 0.3646(6) 0.61504(13) 0.0312(14) Uani 1 1 d . U . . .
C2C C 0.8500(5) 0.6604(7) 0.63027(14) 0.0340(16) Uani 1 1 d . U . . .
C2D C 0.2136(6) 0.7569(9) 0.65894(18) 0.056(2) Uani 1 1 d . U . . .
C3 C 0.3098(5) 0.7362(6) 0.53692(13) 0.0297(14) Uani 1 1 d . U . . .
C3A C 0.4361(6) 1.0715(6) 0.66443(15) 0.0391(16) Uani 1 1 d . U . . .
H3A H 0.446712 1.135173 0.653540 0.047 Uiso 1 1 calc R . . . .
C3B C 0.6415(6) 0.3930(7) 0.68033(14) 0.0402(17) Uani 1 1 d . U . . .
H3B H 0.603951 0.324173 0.677993 0.048 Uiso 1 1 calc R . . . .
C3C C 0.7983(5) 0.7943(6) 0.55754(13) 0.0296(14) Uani 1 1 d . U . . .
H3C H 0.872552 0.779813 0.563278 0.036 Uiso 1 1 calc R . . . .
C3D C 0.1415(5) 0.5971(6) 0.58944(15) 0.0345(15) Uani 1 1 d . U . . .
H3D H 0.080558 0.633128 0.597677 0.041 Uiso 1 1 calc R . . . .
C4 C 0.2117(7) 0.7570(7) 0.51860(17) 0.048(2) Uani 1 1 d . U . . .
H4A H 0.164257 0.814413 0.526381 0.071 Uiso 1 1 calc GR . . . .
H4B H 0.168870 0.688283 0.516391 0.071 Uiso 1 1 calc GR . . . .
H4C H 0.237821 0.781900 0.501086 0.071 Uiso 1 1 calc GR . . . .
C4A C 0.3994(7) 1.0893(7) 0.69130(17) 0.0450(17) Uani 1 1 d . U . . .
C4B C 0.7262(7) 0.3984(7) 0.70083(14) 0.0434(17) Uani 1 1 d . U . . .
C4C C 0.7830(6) 0.8455(6) 0.53136(14) 0.0321(14) Uani 1 1 d . U . . .
C4D C 0.1180(5) 0.5250(6) 0.56723(14) 0.0313(14) Uani 1 1 d . U . . .
C5 C 0.6814(7) 0.8866(8) 0.69749(17) 0.0483(19) Uani 1 1 d . U . . .
C5A C 0.3627(6) 1.0052(7) 0.70847(17) 0.0435(17) Uani 1 1 d . U . . .
C5B C 0.8012(6) 0.4871(7) 0.70380(14) 0.0420(17) Uani 1 1 d . U . . .
C5C C 0.6805(6) 0.8897(6) 0.52201(13) 0.0306(14) Uani 1 1 d . U . . .
C5D C 0.1948(5) 0.4484(6) 0.55629(13) 0.0290(13) Uani 1 1 d . U . . .
C6 C 0.7419(9) 0.9893(9) 0.7077(3) 0.082(3) Uani 1 1 d . U . . .
H6A H 0.736260 0.993218 0.727292 0.124 Uiso 1 1 calc GR . . . .
H6B H 0.708105 1.055719 0.699698 0.124 Uiso 1 1 calc GR . . . .
H6C H 0.820428 0.985293 0.702814 0.124 Uiso 1 1 calc GR . . . .
C6A C 0.3233(7) 1.0326(8) 0.73413(18) 0.056(2) Uani 1 1 d . U . . .
H6AA H 0.300502 0.975885 0.746083 0.067 Uiso 1 1 calc R . . . .
C6B C 0.8910(7) 0.4748(9) 0.72211(17) 0.061(2) Uani 1 1 d . U . . .
H6BA H 0.944143 0.532728 0.723996 0.073 Uiso 1 1 calc R . . . .
C6C C 0.6775(7) 0.9433(7) 0.49731(15) 0.0414(17) Uani 1 1 d . U . . .
H6CA H 0.609454 0.974178 0.490866 0.050 Uiso 1 1 calc R . . . .
C6D C 0.1590(6) 0.3752(6) 0.53632(15) 0.0367(16) Uani 1 1 d . U . . .
H6D H 0.208746 0.321097 0.529562 0.044 Uiso 1 1 calc R . . . .
C7 C 0.5023(6) 0.6266(6) 0.71808(14) 0.0365(15) Uani 1 1 d . U . . .
C7A C 0.3181(9) 1.1443(9) 0.7418(2) 0.073(3) Uani 1 1 d . U . . .
H7A H 0.291619 1.163183 0.759087 0.088 Uiso 1 1 calc R . . . .
C7B C 0.9024(8) 0.3799(10) 0.7373(2) 0.072(3) Uani 1 1 d . U . . .
H7B H 0.964476 0.372714 0.749176 0.086 Uiso 1 1 calc R . . . .
C7C C 0.7705(7) 0.9524(6) 0.48223(15) 0.0394(16) Uani 1 1 d . U . . .
H7C H 0.765768 0.987625 0.465210 0.047 Uiso 1 1 calc R . . . .
C7D C 0.0509(6) 0.3813(7) 0.52625(16) 0.0445(18) Uani 1 1 d . U . . .
H7D H 0.027950 0.332541 0.512246 0.053 Uiso 1 1 calc R . . . .
C8 C 0.4781(7) 0.5493(9) 0.74133(18) 0.064(3) Uani 1 1 d . U . . .
H8A H 0.524639 0.569964 0.756840 0.096 Uiso 1 1 calc GR . . . .
H8B H 0.494494 0.472712 0.736113 0.096 Uiso 1 1 calc GR . . . .
H8C H 0.399459 0.555453 0.746033 0.096 Uiso 1 1 calc GR . . . .
C8A C 0.3509(10) 1.2267(9) 0.7247(2) 0.082(3) Uani 1 1 d . U . . .
H8AA H 0.345661 1.302207 0.730053 0.099 Uiso 1 1 calc R . . . .
C8B C 0.8258(9) 0.2954(9) 0.73559(18) 0.069(3) Uani 1 1 d . U . . .
H8BA H 0.832639 0.231659 0.746700 0.083 Uiso 1 1 calc R . . . .
C8C C 0.8724(7) 0.9107(6) 0.49133(15) 0.0413(17) Uani 1 1 d . U . . .
H8CA H 0.937088 0.917562 0.480737 0.050 Uiso 1 1 calc R . . . .
C8D C -0.0233(6) 0.4567(8) 0.53625(16) 0.047(2) Uani 1 1 d . U . . .
H8D H -0.096805 0.460708 0.529042 0.057 Uiso 1 1 calc R . . . .
C9A C 0.3915(8) 1.2002(8) 0.6998(2) 0.060(2) Uani 1 1 d . U . . .
H9A H 0.414600 1.257970 0.688238 0.072 Uiso 1 1 calc R . . . .
C9B C 0.7393(8) 0.3052(8) 0.71753(16) 0.054(2) Uani 1 1 d . U . . .
H9B H 0.686294 0.246888 0.716252 0.065 Uiso 1 1 calc R . . . .
C9C C 0.8775(6) 0.8599(6) 0.51585(14) 0.0373(16) Uani 1 1 d . U . . .
H9C H 0.947166 0.833693 0.522478 0.045 Uiso 1 1 calc R . . . .
C9D C 0.0093(6) 0.5264(7) 0.55679(16) 0.0411(17) Uani 1 1 d . U . . .
H9D H -0.043201 0.576689 0.564042 0.049 Uiso 1 1 calc R . . . .
C1SA C 0.7367(12) 0.2837(12) 0.6023(3) 0.127(5) Uiso 1 1 d D U . . .
H1SA H 0.704854 0.283512 0.620460 0.152 Uiso 0.8 1 calc R . P A 1
H1SB H 0.689356 0.236899 0.590429 0.152 Uiso 0.8 1 calc R . P A 1
C1SC C 0.8964(11) 0.1982(14) 0.5769(3) 0.125(5) Uiso 1 1 d D U . . .
H1SC H 0.925030 0.263396 0.567082 0.151 Uiso 0.8 1 calc R . P B 1
H1SD H 0.961602 0.151329 0.581459 0.151 Uiso 0.8 1 calc R . P B 1
H1SE H 0.908655 0.276310 0.571546 0.151 Uiso 0.2 1 calc R . P C 2
H1SF H 0.967413 0.161525 0.581882 0.151 Uiso 0.2 1 calc R . P C 2
C2SA C 0.7423(12) 0.4032(12) 0.5913(3) 0.113(5) Uiso 1 1 d D U . . .
H2SA H 0.667192 0.434757 0.590393 0.169 Uiso 1 1 calc R . . . .
H2SB H 0.789313 0.448543 0.603179 0.169 Uiso 1 1 calc R . . . .
H2SC H 0.773886 0.402143 0.573285 0.169 Uiso 1 1 calc R . . . .
C2SC C 0.8275(12) 0.1342(12) 0.5575(3) 0.109(5) Uiso 1 1 d D U . . .
H2SD H 0.866513 0.128143 0.540493 0.164 Uiso 1 1 calc R . . . .
H2SE H 0.813874 0.059778 0.564712 0.164 Uiso 1 1 calc R . . . .
H2SF H 0.756283 0.172284 0.554580 0.164 Uiso 1 1 calc R . . . .
O2SD O 0.805(2) -0.0373(19) 0.6279(5) 0.228(11) Uiso 0.7 1 d D U P D 1
C2SD C 0.8585(13) 0.0623(14) 0.6353(3) 0.100(5) Uiso 0.9 1 d D U P . .
N1SB N 0.8512(10) 0.2410(13) 0.6031(3) 0.101(4) Uiso 0.8 1 d D U P E 1
H1SG H 0.845826 0.172818 0.614464 0.122 Uiso 0.8 1 calc R . P E 1
C1SB C 0.9378(19) 0.313(2) 0.6182(4) 0.164(9) Uiso 0.8 1 d D U P E 1
H1SH H 1.010482 0.274300 0.618307 0.196 Uiso 0.8 1 calc R . P E 1
H1SI H 0.946941 0.384061 0.608489 0.196 Uiso 0.8 1 calc R . P E 1
C2SB C 0.905(2) 0.338(2) 0.6473(4) 0.168(10) Uiso 0.8 1 d D U P E 1
H2SG H 0.962083 0.383397 0.655979 0.251 Uiso 0.8 1 calc R . P E 1
H2SH H 0.833516 0.377396 0.647302 0.251 Uiso 0.8 1 calc R . P E 1
H2SI H 0.897065 0.267620 0.657121 0.251 Uiso 0.8 1 calc R . P E 1
N1SA N 0.806(4) 0.183(2) 0.5971(10) 0.103(18) Uiso 0.2 1 d D U P D 2
H1SJ H 0.859152 0.206001 0.611845 0.123 Uiso 0.2 1 calc R . P D 2
O1S O 0.5727(7) 0.2825(6) 0.54586(13) 0.0704(19) Uani 1 1 d . U . . .
H1S H 0.551401 0.343460 0.552149 0.106 Uiso 1 1 calc GR . . . .
C1S C 0.5177(11) 0.2620(9) 0.5222(2) 0.087(4) Uani 1 1 d . U . . .
H1SM H 0.437270 0.263029 0.525169 0.131 Uiso 1 1 calc GR . . . .
H1SN H 0.539492 0.189084 0.515370 0.131 Uiso 1 1 calc GR . . . .
H1SO H 0.536729 0.319345 0.509106 0.131 Uiso 1 1 calc GR . . . .
N2S N 0.0503(9) 0.9107(14) 0.5720(2) 0.143(6) Uani 1 1 d . U . . .
C2S1 C 0.1252(8) 0.9271(11) 0.5840(2) 0.076(3) Uani 1 1 d D U . . .
C2S2 C 0.2258(8) 0.9494(10) 0.5995(2) 0.082(3) Uani 1 1 d D U . . .
H2SJ H 0.284388 0.897824 0.594114 0.123 Uiso 1 1 calc GR . . . .
H2SK H 0.210902 0.939694 0.618615 0.123 Uiso 1 1 calc GR . . . .
H2SL H 0.250043 1.025830 0.596226 0.123 Uiso 1 1 calc GR . . . .
C2S C 0.189(3) 0.371(3) 0.6475(8) 0.087(11) Uiso 0.3 1 d D U P . .
O2S O 0.187(2) 0.266(2) 0.6360(5) 0.078(7) Uiso 0.3 1 d D U P F 2
C1SD C 0.787(2) 0.080(2) 0.6102(5) 0.14(3) Uiso 0.2 1 d D U P D 2
H1SK H 0.802167 0.019453 0.597424 0.167 Uiso 0.2 1 calc R . P D 2
H1SL H 0.708077 0.076064 0.615114 0.167 Uiso 0.2 1 calc R . P D 2

loop_
_atom_site_aniso_label
_atom_site_aniso_U_11
_atom_site_aniso_U_22
_atom_site_aniso_U_33
_atom_site_aniso_U_23
_atom_site_aniso_U_13
_atom_site_aniso_U_12
Mn1 0.0201(5) 0.0256(5) 0.0281(5) 0.0017(4) -0.0009(4) -0.0012(4)
Mn2 0.0246(5) 0.0264(6) 0.0303(5) 0.0041(4) -0.0031(4) -0.0015(4)
Mn3 0.0220(5) 0.0249(5) 0.0279(5) 0.0003(4) -0.0003(4) -0.0008(4)
Mn4 0.0301(5) 0.0326(6) 0.0335(6) -0.0038(5) 0.0011(4) -0.0022(4)
Mn5 0.0242(5) 0.0413(7) 0.0268(5) 0.0031(5) -0.0003(4) -0.0012(4)
O1 0.020(2) 0.027(2) 0.032(2) 0.0015(18) -0.0033(17) 0.0003(17)
O2 0.024(2) 0.033(3) 0.029(2) -0.0003(19) 0.0002(17) -0.0017(19)
O3 0.032(2) 0.032(2) 0.037(3) 0.004(2) 0.003(2) -0.004(2)
O4 0.036(2) 0.030(3) 0.033(2) 0.006(2) 0.0044(19) 0.002(2)
O5 0.031(2) 0.027(2) 0.043(3) 0.004(2) -0.010(2) 0.0012(19)
O5A 0.044(3) 0.038(3) 0.043(3) -0.006(2) 0.005(2) -0.006(2)
O5B 0.031(2) 0.057(3) 0.035(3) 0.012(2) -0.004(2) 0.000(2)
O5C 0.030(2) 0.032(3) 0.038(3) 0.011(2) -0.0018(19) -0.001(2)
O5D 0.026(2) 0.028(2) 0.038(3) 0.001(2) -0.0024(18) -0.0001(19)
O6 0.031(2) 0.027(2) 0.029(2) -0.0002(19) -0.0029(18) -0.0013(19)
O7 0.043(3) 0.039(3) 0.041(3) -0.004(2) -0.010(2) -0.003(2)
O8 0.034(3) 0.056(3) 0.041(3) -0.002(2) -0.002(2) -0.013(2)
O9 0.036(3) 0.046(3) 0.045(3) 0.002(2) 0.008(2) -0.003(2)
O10 0.037(2) 0.048(3) 0.029(2) 0.003(2) -0.0021(19) -0.006(2)
N1A 0.031(3) 0.029(3) 0.027(3) 0.002(2) -0.009(2) -0.003(2)
N1B 0.028(3) 0.032(3) 0.019(2) 0.003(2) 0.001(2) -0.002(2)
N1C 0.023(2) 0.034(3) 0.030(3) 0.003(2) -0.0065(19) 0.001(2)
N1D 0.026(2) 0.031(3) 0.028(3) -0.001(2) 0.004(2) 0.001(2)
N2A 0.027(3) 0.029(3) 0.037(3) 0.002(2) -0.004(2) -0.001(2)
N2B 0.028(3) 0.031(3) 0.022(2) -0.001(2) 0.001(2) 0.001(2)
N2C 0.019(2) 0.040(3) 0.029(3) 0.005(2) -0.0008(19) 0.000(2)
N2D 0.031(3) 0.042(4) 0.038(3) -0.013(3) 0.002(2) -0.005(3)
N3A 0.055(4) 0.028(3) 0.041(3) 0.000(2) -0.006(3) 0.003(3)
N3B 0.045(3) 0.031(3) 0.033(3) 0.004(2) -0.006(2) 0.001(3)
N3C 0.022(2) 0.049(4) 0.034(3) 0.007(3) 0.000(2) 0.002(3)
N3D 0.024(3) 0.075(5) 0.064(4) -0.029(4) 0.005(3) -0.007(3)
N4A 0.125(7) 0.026(4) 0.040(4) 0.006(3) -0.012(4) 0.008(4)
N4B 0.059(4) 0.030(3) 0.061(4) 0.001(3) -0.023(3) 0.001(3)
N4C 0.028(3) 0.067(5) 0.049(4) 0.014(4) -0.006(3) 0.006(3)
N4D 0.036(4) 0.195(12) 0.105(7) -0.094(8) 0.020(4) -0.022(6)
N5A 0.029(3) 0.031(3) 0.044(3) -0.002(2) 0.000(2) 0.001(2)
N5B 0.028(3) 0.037(3) 0.027(3) 0.004(2) 0.001(2) 0.004(2)
N5C 0.026(3) 0.032(3) 0.032(3) 0.007(2) -0.002(2) -0.002(2)
N5D 0.025(2) 0.025(3) 0.040(3) 0.000(2) 0.000(2) 0.000(2)
C1 0.033(3) 0.036(3) 0.031(3) 0.005(3) -0.004(3) -0.001(3)
C1A 0.026(3) 0.027(3) 0.039(3) 0.004(2) 0.001(3) -0.003(3)
C1B 0.032(3) 0.029(3) 0.030(3) 0.006(3) 0.003(2) 0.000(3)
C1C 0.026(3) 0.029(4) 0.030(3) 0.003(3) -0.002(2) -0.002(3)
C1D 0.026(3) 0.030(4) 0.043(3) -0.003(3) 0.000(2) -0.002(3)
C2 0.047(4) 0.048(5) 0.043(4) 0.007(4) 0.018(3) 0.006(4)
C2A 0.054(4) 0.030(3) 0.034(3) 0.006(3) -0.009(3) 0.003(3)
C2B 0.037(3) 0.029(3) 0.028(3) 0.002(3) 0.002(3) 0.001(3)
C2C 0.021(3) 0.048(4) 0.033(3) 0.004(3) -0.003(2) 0.000(3)
C2D 0.032(3) 0.077(6) 0.059(5) -0.028(4) 0.004(3) -0.006(4)
C3 0.028(3) 0.029(3) 0.032(3) -0.002(3) -0.002(3) 0.003(3)
C3A 0.039(4) 0.033(4) 0.045(4) -0.002(3) 0.003(3) -0.001(3)
C3B 0.046(4) 0.040(4) 0.035(4) 0.011(3) -0.001(3) 0.001(3)
C3C 0.029(3) 0.025(4) 0.034(3) 0.001(3) -0.001(2) -0.004(3)
C3D 0.024(3) 0.035(4) 0.045(4) 0.000(3) 0.000(3) 0.002(3)
C4 0.044(4) 0.037(4) 0.061(5) 0.002(4) -0.024(4) 0.003(3)
C4A 0.043(4) 0.039(4) 0.053(4) -0.010(3) 0.002(3) -0.002(3)
C4B 0.050(4) 0.054(4) 0.027(4) 0.008(3) 0.003(3) 0.007(3)
C4C 0.034(3) 0.028(4) 0.034(3) 0.001(3) 0.001(3) -0.006(3)
C4D 0.026(3) 0.032(4) 0.036(3) 0.002(3) 0.002(2) -0.004(3)
C5 0.044(4) 0.050(5) 0.051(5) -0.007(4) -0.006(3) -0.011(3)
C5A 0.039(4) 0.038(4) 0.054(4) -0.011(3) 0.002(3) 0.000(3)
C5B 0.035(4) 0.063(5) 0.028(4) 0.013(3) 0.004(3) 0.006(3)
C5C 0.035(3) 0.024(4) 0.032(3) 0.003(3) -0.002(2) -0.005(3)
C5D 0.027(3) 0.028(3) 0.032(3) 0.006(3) -0.002(2) -0.005(2)
C6 0.064(6) 0.062(6) 0.121(10) -0.024(6) -0.004(6) -0.026(5)
C6A 0.060(5) 0.059(5) 0.049(4) -0.016(4) 0.011(4) -0.002(4)
C6B 0.050(5) 0.085(7) 0.048(5) 0.020(5) -0.008(4) -0.003(4)
C6C 0.048(4) 0.037(4) 0.039(4) 0.012(3) -0.005(3) -0.009(3)
C6D 0.034(3) 0.032(4) 0.045(4) -0.004(3) 0.000(3) -0.004(3)
C7 0.037(3) 0.039(4) 0.034(4) -0.002(3) 0.000(3) -0.008(3)
C7A 0.095(8) 0.065(5) 0.061(6) -0.026(4) 0.023(5) -0.014(6)
C7B 0.064(6) 0.092(7) 0.058(6) 0.028(5) -0.022(5) 0.000(5)
C7C 0.057(4) 0.027(4) 0.034(4) 0.005(3) 0.004(3) -0.005(3)
C7D 0.036(4) 0.056(5) 0.041(4) -0.012(4) -0.005(3) -0.006(3)
C8 0.043(5) 0.093(8) 0.056(5) 0.024(5) 0.009(4) -0.002(5)
C8A 0.121(9) 0.051(5) 0.076(6) -0.032(5) 0.031(6) -0.017(6)
C8B 0.084(6) 0.074(6) 0.048(5) 0.024(5) -0.022(4) -0.002(5)
C8C 0.047(4) 0.038(4) 0.040(4) 0.002(3) 0.013(3) -0.006(3)
C8D 0.027(3) 0.065(5) 0.050(4) -0.011(4) -0.008(3) -0.002(3)
C9A 0.073(6) 0.040(4) 0.067(5) -0.011(4) 0.014(5) -0.007(4)
C9B 0.074(6) 0.048(5) 0.041(4) 0.010(4) -0.013(4) 0.000(4)
C9C 0.035(3) 0.037(4) 0.040(4) 0.005(3) 0.001(3) -0.010(3)
C9D 0.029(3) 0.044(4) 0.050(4) -0.004(3) -0.005(3) 0.003(3)
O1S 0.101(5) 0.059(4) 0.052(4) 0.007(3) -0.005(3) -0.001(4)
C1S 0.131(10) 0.044(6) 0.084(7) 0.019(5) -0.057(7) -0.026(6)
N2S 0.073(6) 0.270(18) 0.087(7) 0.047(9) -0.024(5) -0.082(9)
C2S1 0.051(5) 0.114(9) 0.062(6) 0.034(6) -0.007(4) -0.029(6)
C2S2 0.053(6) 0.089(8) 0.104(9) 0.010(7) -0.020(5) -0.008(6)

loop_
_atom_type_symbol
_atom_type_description
_atom_type_scat_dispersion_real
_atom_type_scat_dispersion_imag
_atom_type_scat_source
C C 0.0033 0.0016 'International Tables Vol C Tables 4.2.6.8 and 6.1.1.4'
H H 0.0000 0.0000 'International Tables Vol C Tables 4.2.6.8 and 6.1.1.4'
Mn Mn 0.3368 0.7283 'International Tables Vol C Tables 4.2.6.8 and 6.1.1.4'
N N 0.0061 0.0033 'International Tables Vol C Tables 4.2.6.8 and 6.1.1.4'
O O 0.0106 0.0060 'International Tables Vol C Tables 4.2.6.8 and 6.1.1.4'

loop_
_geom_angle_atom_site_label_1
_geom_angle_atom_site_label_2
_geom_angle_atom_site_label_3
_geom_angle
O1 Mn1 N1A 86.3(2)
O1 Mn1 N1B 86.24(19)
O1 Mn1 N1C 93.5(2)
O1 Mn1 N1D 93.1(2)
O2 Mn1 O1 179.6(2)
O2 Mn1 N1A 94.1(2)
O2 Mn1 N1B 93.4(2)
O2 Mn1 N1C 86.7(2)
O2 Mn1 N1D 86.7(2)
N1B Mn1 N1A 172.1(2)
N1C Mn1 N1A 92.0(2)
N1C Mn1 N1B 91.1(2)
N1C Mn1 N1D 173.3(2)
N1D Mn1 N1A 88.1(2)
N1D Mn1 N1B 89.7(2)
O1 Mn2 O3 94.8(2)
O1 Mn2 O5 91.66(18)
O1 Mn2 N2A 88.4(2)
O1 Mn2 N5C 96.50(19)
O3 Mn2 O5 94.81(19)
O3 Mn2 N2A 174.1(2)
O3 Mn2 N5C 84.0(2)
O5 Mn2 N5C 171.82(19)
O5C Mn2 O1 177.1(2)
O5C Mn2 O3 87.2(2)
O5C Mn2 O5 86.07(19)
O5C Mn2 N2A 89.7(2)
O5C Mn2 N5C 85.8(2)
N2A Mn2 O5 90.0(2)
N2A Mn2 N5C 90.7(2)
O1 Mn3 O4 89.47(19)
O1 Mn3 O6 96.12(19)
O1 Mn3 N2B 89.8(2)
O1 Mn3 N5D 94.86(19)
O4 Mn3 N5D 174.71(19)
O5D Mn3 O1 178.7(2)
O5D Mn3 O4 90.63(19)
O5D Mn3 O6 85.16(19)
O5D Mn3 N2B 88.9(2)
O5D Mn3 N5D 85.1(2)
O6 Mn3 O4 89.06(18)
O6 Mn3 N2B 174.0(2)
O6 Mn3 N5D 87.5(2)
N2B Mn3 O4 92.06(19)
N2B Mn3 N5D 91.0(2)
O2 Mn4 O7 95.0(2)
O2 Mn4 O9 91.0(2)
O2 Mn4 N2D 86.9(2)
O2 Mn4 N5A 100.1(2)
O5A Mn4 O2 174.9(2)
O5A Mn4 O7 87.6(2)
O5A Mn4 O9 84.3(2)
O5A Mn4 N2D 91.1(2)
O5A Mn4 N5A 84.5(2)
O7 Mn4 O9 96.6(2)
O7 Mn4 N2D 172.8(3)
O7 Mn4 N5A 83.8(2)
O9 Mn4 N5A 168.8(2)
N2D Mn4 O9 90.3(2)
N2D Mn4 N5A 89.0(2)
O2 Mn5 O8 89.3(2)
O2 Mn5 O10 96.1(2)
O2 Mn5 N2C 87.4(2)
O2 Mn5 N5B 97.0(2)
O5B Mn5 O2 176.5(2)
O5B Mn5 O8 88.7(2)
O5B Mn5 O10 86.8(2)
O5B Mn5 N2C 89.8(2)
O5B Mn5 N5B 85.1(2)
O8 Mn5 N5B 173.3(2)
O10 Mn5 O8 91.3(2)
O10 Mn5 N2C 176.2(2)
O10 Mn5 N5B 85.9(2)
N2C Mn5 O8 90.3(2)
N2C Mn5 N5B 92.0(2)
Mn1 O1 Mn3 119.4(2)
Mn2 O1 Mn1 119.2(2)
Mn2 O1 Mn3 121.3(2)
Mn1 O2 Mn4 119.3(2)
Mn1 O2 Mn5 118.9(2)
Mn4 O2 Mn5 121.9(2)
C1 O3 Mn2 134.3(5)
C1 O4 Mn3 123.3(5)
C3 O5 Mn2 120.6(4)
C5A O5A Mn4 128.1(5)
C5B O5B Mn5 126.7(5)
C5C O5C Mn2 129.3(4)
C5D O5D Mn3 124.1(4)
C3 O6 Mn3 135.0(4)
C5 O7 Mn4 134.6(5)
C5 O8 Mn5 125.0(5)
C7 O9 Mn4 123.0(5)
C7 O10 Mn5 133.5(5)
N2A N1A Mn1 113.5(4)
C1A N1A Mn1 140.8(5)
C1A N1A N2A 105.6(5)
N2B N1B Mn1 114.6(4)
C1B N1B Mn1 139.1(5)
C1B N1B N2B 104.8(5)
N2C N1C Mn1 113.9(4)
C1C N1C Mn1 139.9(4)
C1C N1C N2C 105.7(5)
N2D N1D Mn1 114.8(4)
C1D N1D Mn1 139.7(5)
C1D N1D N2D 105.3(5)
N1A N2A Mn2 119.7(4)
C2A N2A Mn2 134.1(5)
C2A N2A N1A 105.9(6)
N1B N2B Mn3 117.9(4)
C2B N2B Mn3 136.7(5)
C2B N2B N1B 105.4(5)
N1C N2C Mn5 118.7(4)
C2C N2C Mn5 136.0(4)
C2C N2C N1C 104.7(5)
N1D N2D Mn4 118.7(4)
C2D N2D Mn4 136.2(5)
C2D N2D N1D 105.1(6)
C2A N3A C1A 103.5(6)
C2B N3B C1B 101.9(6)
C1C N3C C2C 101.9(5)
C2D N3D C1D 103.1(6)
H4AA N4A H4AB 120.0
C2A N4A H4AA 120.0
C2A N4A H4AB 120.0
H4BA N4B H4BB 107.5
C2B N4B H4BA 108.7
C2B N4B H4BB 111.7
H4CA N4C H4CB 108.9
C2C N4C H4CA 109.8
C2C N4C H4CB 108.9
H4DA N4D H4DB 107.6
C2D N4D H4DA 110.3
C2D N4D H4DB 109.5
C1A N5A Mn4 122.8(5)
C3A N5A Mn4 120.1(5)
C3A N5A C1A 117.1(6)
C1B N5B Mn5 124.1(4)
C3B N5B Mn5 119.2(5)
C3B N5B C1B 116.7(6)
C1C N5C Mn2 123.6(4)
C3C N5C Mn2 120.5(4)
C3C N5C C1C 115.8(6)
C1D N5D Mn3 123.8(4)
C3D N5D Mn3 118.9(5)
C3D N5D C1D 117.2(6)
O3 C1 C2 114.4(6)
O4 C1 O3 126.0(7)
O4 C1 C2 119.5(7)
N1A C1A N3A 113.7(6)
N1A C1A N5A 120.3(6)
N3A C1A N5A 125.9(7)
N1B C1B N3B 114.9(6)
N1B C1B N5B 119.3(6)
N3B C1B N5B 125.7(6)
N1C C1C N3C 114.6(6)
N1C C1C N5C 120.0(6)
N3C C1C N5C 125.4(6)
N1D C1D N3D 113.2(6)
N1D C1D N5D 120.6(6)
N3D C1D N5D 126.1(6)
C1 C2 H2A 109.5
C1 C2 H2B 109.5
C1 C2 H2C 109.5
H2A C2 H2B 109.5
H2A C2 H2C 109.5
H2B C2 H2C 109.5
N3A C2A N2A 111.3(6)
N4A C2A N2A 123.2(7)
N4A C2A N3A 125.3(7)
N2B C2B N4B 123.7(6)
N3B C2B N2B 113.0(6)
N3B C2B N4B 123.2(7)
N2C C2C N3C 113.2(6)
N2C C2C N4C 122.3(6)
N3C C2C N4C 124.5(6)
N2D C2D N4D 121.4(7)
N3D C2D N2D 113.4(7)
N3D C2D N4D 125.2(7)
O5 C3 O6 125.3(6)
O5 C3 C4 120.1(6)
O6 C3 C4 114.7(6)
N5A C3A H3A 117.3
N5A C3A C4A 125.3(7)
C4A C3A H3A 117.3
N5B C3B H3B 117.2
N5B C3B C4B 125.5(8)
C4B C3B H3B 117.2
N5C C3C H3C 117.0
N5C C3C C4C 126.1(6)
C4C C3C H3C 117.0
N5D C3D H3D 117.9
N5D C3D C4D 124.2(6)
C4D C3D H3D 117.9
C3 C4 H4A 109.5
C3 C4 H4B 109.5
C3 C4 H4C 109.5
H4A C4 H4B 109.5
H4A C4 H4C 109.5
H4B C4 H4C 109.5
C5A C4A C3A 124.5(7)
C5A C4A C9A 118.6(8)
C9A C4A C3A 116.7(8)
C5B C4B C3B 123.9(7)
C9B C4B C3B 117.3(8)
C9B C4B C5B 118.6(7)
C5C C4C C3C 123.5(6)
C9C C4C C3C 117.3(6)
C9C C4C C5C 118.9(6)
C5D C4D C3D 124.7(6)
C9D C4D C3D 116.8(6)
C9D C4D C5D 118.3(6)
O7 C5 C6 115.4(8)
O8 C5 O7 126.0(8)
O8 C5 C6 118.6(8)
O5A C5A C4A 123.5(7)
O5A C5A C6A 116.5(8)
C4A C5A C6A 119.8(8)
O5B C5B C4B 124.0(7)
O5B C5B C6B 117.6(8)
C4B C5B C6B 118.2(8)
O5C C5C C4C 124.0(6)
O5C C5C C6C 117.4(6)
C6C C5C C4C 118.5(7)
O5D C5D C4D 122.9(6)
O5D C5D C6D 117.7(6)
C6D C5D C4D 119.4(6)
C5 C6 H6A 109.5
C5 C6 H6B 109.5
C5 C6 H6C 109.5
H6A C6 H6B 109.5
H6A C6 H6C 109.5
H6B C6 H6C 109.5
C5A C6A H6AA 120.3
C7A C6A C5A 119.4(9)
C7A C6A H6AA 120.3
C5B C6B H6BA 119.6
C7B C6B C5B 120.8(9)
C7B C6B H6BA 119.6
C5C C6C H6CA 119.5
C7C C6C C5C 121.1(7)
C7C C6C H6CA 119.5
C5D C6D H6D 119.9
C7D C6D C5D 120.2(7)
C7D C6D H6D 119.9
O9 C7 O10 126.2(7)
O9 C7 C8 118.9(7)
O10 C7 C8 114.9(7)
C6A C7A H7A 119.6
C8A C7A C6A 120.7(9)
C8A C7A H7A 119.6
C6B C7B H7B 119.3
C8B C7B C6B 121.3(9)
C8B C7B H7B 119.3
C6C C7C H7C 119.4
C6C C7C C8C 121.1(7)
C8C C7C H7C 119.4
C6D C7D H7D 119.6
C8D C7D C6D 120.9(7)
C8D C7D H7D 119.5
C7 C8 H8A 109.5
C7 C8 H8B 109.5
C7 C8 H8C 109.5
H8A C8 H8B 109.5
H8A C8 H8C 109.5
H8B C8 H8C 109.5
C7A C8A H8AA 119.9
C7A C8A C9A 120.1(10)
C9A C8A H8AA 119.9
C7B C8B H8BA 120.7
C9B C8B C7B 118.5(9)
C9B C8B H8BA 120.7
C7C C8C H8CA 120.7
C9C C8C C7C 118.6(7)
C9C C8C H8CA 120.7
C7D C8D H8D 120.2
C7D C8D C9D 119.7(7)
C9D C8D H8D 120.2
C4A C9A H9A 119.3
C8A C9A C4A 121.3(9)
C8A C9A H9A 119.3
C4B C9B H9B 118.8
C8B C9B C4B 122.4(9)
C8B C9B H9B 118.8
C4C C9C H9C 119.1
C8C C9C C4C 121.8(7)
C8C C9C H9C 119.1
C4D C9D H9D 119.2
C8D C9D C4D 121.5(7)
C8D C9D H9D 119.2
H1SA C1SA H1SB 108.6
C2SA C1SA H1SA 110.3
C2SA C1SA H1SB 110.3
N1SB C1SA H1SA 110.3
N1SB C1SA H1SB 110.3
N1SB C1SA C2SA 106.9(13)
N1SA C1SA C2SA 131.8(13)
H1SC C1SC H1SD 106.6
H1SE C1SC H1SF 111.1
C2SC C1SC H1SC 106.7
C2SC C1SC H1SD 106.7
C2SC C1SC H1SE 113.9
C2SC C1SC H1SF 113.9
C2SC C1SC N1SB 122.4(12)
C2SC C1SC N1SA 89(3)
N1SB C1SC H1SC 106.7
N1SB C1SC H1SD 106.7
N1SA C1SC H1SE 113.9
N1SA C1SC H1SF 113.9
C1SA C2SA H2SA 109.5
C1SA C2SA H2SB 109.5
C1SA C2SA H2SC 109.5
H2SA C2SA H2SB 109.5
H2SA C2SA H2SC 109.5
H2SB C2SA H2SC 109.5
C1SC C2SC H2SD 109.5
C1SC C2SC H2SE 109.5
C1SC C2SC H2SF 109.5
H2SD C2SC H2SE 109.5
H2SD C2SC H2SF 109.5
H2SE C2SC H2SF 109.5
C1SA N1SB C1SC 116.2(11)
C1SA N1SB H1SG 103.6
C1SA N1SB C1SB 116.3(16)
C1SC N1SB H1SG 103.6
C1SC N1SB C1SB 111.4(11)
C1SB N1SB H1SG 103.6
N1SB C1SB H1SH 109.1
N1SB C1SB H1SI 109.1
H1SH C1SB H1SI 107.8
C2SB C1SB N1SB 112.6(18)
C2SB C1SB H1SH 109.1
C2SB C1SB H1SI 109.1
C1SB C2SB H2SG 109.5
C1SB C2SB H2SH 109.5
C1SB C2SB H2SI 109.5
H2SG C2SB H2SH 109.5
H2SG C2SB H2SI 109.5
H2SH C2SB H2SI 109.5
C1SA N1SA C1SC 115.5(13)
C1SA N1SA H1SJ 90.3
C1SC N1SA H1SJ 90.3
C1SD N1SA C1SA 122.2(15)
C1SD N1SA C1SC 122.2(15)
C1SD N1SA H1SJ 90.3
C1S O1S H1S 109.5
O1S C1S H1SM 109.5
O1S C1S H1SN 109.5
O1S C1S H1SO 109.5
H1SM C1S H1SN 109.5
H1SM C1S H1SO 109.5
H1SN C1S H1SO 109.5
N2S C2S1 C2S2 178.9(12)
C2S1 C2S2 H2SJ 109.5
C2S1 C2S2 H2SK 109.5
C2S1 C2S2 H2SL 109.5
H2SJ C2S2 H2SK 109.5
H2SJ C2S2 H2SL 109.5
H2SK C2S2 H2SL 109.5
C2SD C1SD H1SK 108.7
C2SD C1SD H1SL 108.7
N1SA C1SD C2SD 114(3)
N1SA C1SD H1SK 108.7
N1SA C1SD H1SL 108.7
H1SK C1SD H1SL 107.6

loop_
_geom_bond_atom_site_label_1
_geom_bond_atom_site_label_2
_geom_bond_distance
Mn1 O1 1.885(4)
Mn1 O2 1.877(4)
Mn1 N1A 2.164(6)
Mn1 N1B 2.153(6)
Mn1 N1C 2.070(5)
Mn1 N1D 2.077(5)
Mn2 O1 1.884(4)
Mn2 O3 1.966(5)
Mn2 O5 2.192(4)
Mn2 O5C 1.880(5)
Mn2 N2A 2.025(6)
Mn2 N5C 2.290(5)
Mn3 O1 1.895(4)
Mn3 O4 2.214(5)
Mn3 O5D 1.883(5)
Mn3 O6 1.951(4)
Mn3 N2B 2.032(5)
Mn3 N5D 2.265(6)
Mn4 O2 1.888(5)
Mn4 O5A 1.882(5)
Mn4 O7 1.958(5)
Mn4 O9 2.180(5)
Mn4 N2D 2.034(6)
Mn4 N5A 2.307(6)
Mn5 O2 1.893(4)
Mn5 O5B 1.889(5)
Mn5 O8 2.207(6)
Mn5 O10 1.954(5)
Mn5 N2C 2.036(5)
Mn5 N5B 2.268(6)
O3 C1 1.259(9)
O4 C1 1.244(8)
O5 C3 1.243(8)
O5A C5A 1.333(9)
O5B C5B 1.327(9)
O5C C5C 1.327(8)
O5D C5D 1.337(8)
O6 C3 1.273(8)
O7 C5 1.271(10)
O8 C5 1.237(10)
O9 C7 1.237(9)
O10 C7 1.268(9)
N1A N2A 1.376(8)
N1A C1A 1.312(9)
N1B N2B 1.386(7)
N1B C1B 1.320(8)
N1C N2C 1.391(7)
N1C C1C 1.306(8)
N1D N2D 1.396(8)
N1D C1D 1.322(8)
N2A C2A 1.356(9)
N2B C2B 1.350(9)
N2C C2C 1.342(8)
N2D C2D 1.329(9)
N3A C1A 1.341(9)
N3A C2A 1.336(10)
N3B C1B 1.341(9)
N3B C2B 1.338(9)
N3C C1C 1.339(8)
N3C C2C 1.344(9)
N3D C1D 1.341(9)
N3D C2D 1.328(10)
N4A H4AA 0.8800
N4A H4AB 0.8800
N4A C2A 1.325(10)
N4B H4BA 0.8671
N4B H4BB 0.8727
N4B C2B 1.354(9)
N4C H4CA 0.8645
N4C H4CB 0.8642
N4C C2C 1.366(9)
N4D H4DA 0.8758
N4D H4DB 0.8740
N4D C2D 1.366(11)
N5A C1A 1.384(9)
N5A C3A 1.299(9)
N5B C1B 1.392(8)
N5B C3B 1.288(9)
N5C C1C 1.397(8)
N5C C3C 1.287(8)
N5D C1D 1.395(9)
N5D C3D 1.298(8)
C1 C2 1.513(10)
C2 H2A 0.9800
C2 H2B 0.9800
C2 H2C 0.9800
C3 C4 1.503(9)
C3A H3A 0.9500
C3A C4A 1.433(11)
C3B H3B 0.9500
C3B C4B 1.433(10)
C3C H3C 0.9500
C3C C4C 1.453(9)
C3D H3D 0.9500
C3D C4D 1.432(10)
C4 H4A 0.9800
C4 H4B 0.9800
C4 H4C 0.9800
C4A C5A 1.403(12)
C4A C9A 1.405(12)
C4B C5B 1.405(12)
C4B C9B 1.405(11)
C4C C5C 1.416(10)
C4C C9C 1.394(10)
C4D C5D 1.420(10)
C4D C9D 1.400(9)
C5 C6 1.520(12)
C5A C6A 1.411(11)
C5B C6B 1.410(11)
C5C C6C 1.391(10)
C5D C6D 1.393(10)
C6 H6A 0.9800
C6 H6B 0.9800
C6 H6C 0.9800
C6A H6AA 0.9500
C6A C7A 1.401(14)
C6B H6BA 0.9500
C6B C7B 1.377(14)
C6C H6CA 0.9500
C6C C7C 1.361(11)
C6D H6D 0.9500
C6D C7D 1.388(10)
C7 C8 1.519(11)
C7A H7A 0.9500
C7A C8A 1.370(15)
C7B H7B 0.9500
C7B C8B 1.375(15)
C7C H7C 0.9500
C7C C8C 1.394(11)
C7D H7D 0.9500
C7D C8D 1.372(11)
C8 H8A 0.9800
C8 H8B 0.9800
C8 H8C 0.9800
C8A H8AA 0.9500
C8A C9A 1.378(13)
C8B H8BA 0.9500
C8B C9B 1.370(12)
C8C H8CA 0.9500
C8C C9C 1.368(10)
C8D H8D 0.9500
C8D C9D 1.378(11)
C9A H9A 0.9500
C9B H9B 0.9500
C9C H9C 0.9500
C9D H9D 0.9500
C1SA H1SA 0.9900
C1SA H1SB 0.9900
C1SA C2SA 1.542(14)
C1SA N1SB 1.470(14)
C1SA N1SA 1.495(18)
C1SC H1SC 0.9900
C1SC H1SD 0.9900
C1SC H1SE 0.9900
C1SC H1SF 0.9900
C1SC C2SC 1.479(14)
C1SC N1SB 1.516(14)
C1SC N1SA 1.503(18)
C2SA H2SA 0.9800
C2SA H2SB 0.9800
C2SA H2SC 0.9800
C2SC H2SD 0.9800
C2SC H2SE 0.9800
C2SC H2SF 0.9800
O2SD C2SD 1.408(17)
C2SD C1SD 1.52(2)
N1SB H1SG 1.0000
N1SB C1SB 1.542(16)
C1SB H1SH 0.9900
C1SB H1SI 0.9900
C1SB C2SB 1.540(17)
C2SB H2SG 0.9800
C2SB H2SH 0.9800
C2SB H2SI 0.9800
N1SA H1SJ 1.0000
N1SA C1SD 1.422(18)
O1S H1S 0.8400
O1S C1S 1.367(11)
C1S H1SM 0.9800
C1S H1SN 0.9800
C1S H1SO 0.9800
N2S C2S1 1.093(12)
C2S1 C2S2 1.450(11)
C2S2 H2SJ 0.9800
C2S2 H2SK 0.9800
C2S2 H2SL 0.9800
C2S O2S 1.388(19)
C1SD H1SK 0.9900
C1SD H1SL 0.9900

loop_
_geom_hbond_atom_site_label_D
_geom_hbond_atom_site_label_H
_geom_hbond_atom_site_label_A
_geom_hbond_distance_DH
_geom_hbond_distance_HA
_geom_hbond_distance_DA
_geom_hbond_angle_DHA
_geom_hbond_site_symmetry_A
N4A H4AA O1S 0.88 2.13 2.810(10) 133.2 1_565
N4A H4AB O5C 0.88 2.07 2.795(9) 139.2 .
N4B H4BA O5D 0.87 2.09 2.796(8) 138.3 .
N4B H4BB N3A 0.87 2.11 2.960(9) 165.0 1_545
N4C H4CB N3D 0.86 2.11 2.948(9) 163.0 1_655
N4D H4DB O5A 0.87 2.13 2.798(10) 133.0 .
C2 H2C O1S 0.98 2.61 3.375(11) 135.3 .
C3C H3C N2S 0.95 2.69 3.405(12) 133.1 1_655
O1S H1S O4 0.84 1.94 2.711(9) 151.8 .
C1S H1SO O3 0.98 2.54 3.132(11) 118.8 3_666

loop_
_geom_torsion_atom_site_label_1
_geom_torsion_atom_site_label_2
_geom_torsion_atom_site_label_3
_geom_torsion_atom_site_label_4
_geom_torsion
Mn1 N1A N2A Mn2 3.5(5)
Mn1 N1A N2A C2A 178.4(4)
Mn1 N1A C1A N3A -178.1(5)
Mn1 N1A C1A N5A -0.6(11)
Mn1 N1B N2B Mn3 12.4(5)
Mn1 N1B N2B C2B -168.8(4)
Mn1 N1B C1B N3B 164.8(5)
Mn1 N1B C1B N5B -18.6(10)
Mn1 N1C N2C Mn5 -14.8(6)
Mn1 N1C N2C C2C 172.6(5)
Mn1 N1C C1C N3C -170.0(6)
Mn1 N1C C1C N5C 12.1(11)
Mn1 N1D N2D Mn4 -5.5(6)
Mn1 N1D N2D C2D 176.5(6)
Mn1 N1D C1D N3D -174.5(6)
Mn1 N1D C1D N5D 9.6(12)
Mn2 O3 C1 O4 29.7(11)
Mn2 O3 C1 C2 -152.7(5)
Mn2 O5 C3 O6 18.7(9)
Mn2 O5 C3 C4 -162.6(5)
Mn2 O5C C5C C4C -32.6(10)
Mn2 O5C C5C C6C 151.2(5)
Mn2 N2A C2A N3A 174.3(5)
Mn2 N2A C2A N4A -2.3(12)
Mn2 N5C C1C N1C -12.8(9)
Mn2 N5C C1C N3C 169.4(5)
Mn2 N5C C3C C4C 5.4(10)
Mn3 O4 C1 O3 4.6(10)
Mn3 O4 C1 C2 -173.0(5)
Mn3 O5D C5D C4D -39.1(8)
Mn3 O5D C5D C6D 143.8(5)
Mn3 O6 C3 O5 24.8(11)
Mn3 O6 C3 C4 -154.0(5)
Mn3 N2B C2B N3B 178.0(5)
Mn3 N2B C2B N4B -4.2(11)
Mn3 N5D C1D N1D -1.0(9)
Mn3 N5D C1D N3D -176.4(6)
Mn3 N5D C3D C4D 12.3(10)
Mn4 O5A C5A C4A 38.2(11)
Mn4 O5A C5A C6A -146.4(6)
Mn4 O7 C5 O8 -24.9(14)
Mn4 O7 C5 C6 154.5(7)
Mn4 O9 C7 O10 -10.0(11)
Mn4 O9 C7 C8 170.6(6)
Mn4 N2D C2D N3D -178.5(6)
Mn4 N2D C2D N4D 2.9(17)
Mn4 N5A C1A N1A 0.6(8)
Mn4 N5A C1A N3A 177.8(5)
Mn4 N5A C3A C4A -7.2(10)
Mn5 O5B C5B C4B 32.8(11)
Mn5 O5B C5B C6B -152.0(6)
Mn5 O8 C5 O7 -5.2(12)
Mn5 O8 C5 C6 175.4(7)
Mn5 O10 C7 O9 -29.2(12)
Mn5 O10 C7 C8 150.2(6)
Mn5 N2C C2C N3C -169.9(5)
Mn5 N2C C2C N4C 10.8(12)
Mn5 N5B C1B N1B 8.0(8)
Mn5 N5B C1B N3B -175.9(5)
Mn5 N5B C3B C4B -13.5(10)
O3 Mn2 O1 Mn1 139.4(2)
O3 Mn2 O1 Mn3 -41.9(3)
O3 Mn2 O5C C5C -47.5(6)
O4 Mn3 O1 Mn1 -123.3(2)
O4 Mn3 O1 Mn2 58.0(3)
O4 Mn3 O5D C5D -129.1(5)
O5 Mn2 O1 Mn1 -125.7(3)
O5 Mn2 O1 Mn3 53.0(3)
O5 Mn2 O5C C5C -142.5(6)
O5A C5A C6A C7A -173.7(9)
O5B C5B C6B C7B -177.7(9)
O5C C5C C6C C7C 177.1(7)
O5D C5D C6D C7D -179.4(7)
O6 Mn3 O1 Mn1 147.7(2)
O6 Mn3 O1 Mn2 -31.0(3)
O6 Mn3 O5D C5D -40.1(5)
O7 Mn4 O2 Mn1 -137.1(3)
O7 Mn4 O2 Mn5 43.3(3)
O7 Mn4 O5A C5A 42.5(6)
O8 Mn5 O2 Mn1 123.4(3)
O8 Mn5 O2 Mn4 -57.0(3)
O8 Mn5 O5B C5B 135.5(6)
O9 Mn4 O2 Mn1 126.2(3)
O9 Mn4 O2 Mn5 -53.4(3)
O9 Mn4 O5A C5A 139.4(6)
O10 Mn5 O2 Mn1 -145.3(3)
O10 Mn5 O2 Mn4 34.3(3)
O10 Mn5 O5B C5B 44.1(6)
N1A Mn1 O1 Mn2 36.4(3)
N1A Mn1 O1 Mn3 -142.3(3)
N1A Mn1 O2 Mn4 49.9(3)
N1A Mn1 O2 Mn5 -130.5(3)
N1A N2A C2A N3A 0.5(8)
N1A N2A C2A N4A -176.0(8)
N1B Mn1 O1 Mn2 -146.2(3)
N1B Mn1 O1 Mn3 35.0(3)
N1B Mn1 O2 Mn4 -127.4(3)
N1B Mn1 O2 Mn5 52.2(3)
N1B N2B C2B N3B -0.4(7)
N1B N2B C2B N4B 177.4(7)
N1C Mn1 O1 Mn2 -55.4(3)
N1C Mn1 O1 Mn3 125.9(3)
N1C Mn1 O2 Mn4 141.7(3)
N1C Mn1 O2 Mn5 -38.7(3)
N1C N2C C2C N3C 0.8(8)
N1C N2C C2C N4C -178.5(7)
N1D Mn1 O1 Mn2 124.3(3)
N1D Mn1 O1 Mn3 -54.4(3)
N1D Mn1 O2 Mn4 -38.0(3)
N1D Mn1 O2 Mn5 141.6(3)
N1D N2D C2D N3D -1.1(11)
N1D N2D C2D N4D -179.7(10)
N2A Mn2 O1 Mn1 -35.7(3)
N2A Mn2 O1 Mn3 143.0(3)
N2A Mn2 O5C C5C 127.5(6)
N2A N1A C1A N3A 0.3(7)
N2A N1A C1A N5A 177.7(5)
N2B Mn3 O1 Mn1 -31.3(3)
N2B Mn3 O1 Mn2 150.0(3)
N2B Mn3 O5D C5D 138.8(5)
N2B N1B C1B N3B 0.7(8)
N2B N1B C1B N5B 177.2(5)
N2C Mn5 O2 Mn1 33.0(3)
N2C Mn5 O2 Mn4 -147.4(3)
N2C Mn5 O5B C5B -134.2(6)
N2C N1C C1C N3C 0.8(8)
N2C N1C C1C N5C -177.2(6)
N2D Mn4 O2 Mn1 35.9(3)
N2D Mn4 O2 Mn5 -143.7(3)
N2D Mn4 O5A C5A -130.3(6)
N2D N1D C1D N3D -1.6(9)
N2D N1D C1D N5D -177.5(6)
N5A Mn4 O2 Mn1 -52.5(3)
N5A Mn4 O2 Mn5 127.9(3)
N5A Mn4 O5A C5A -41.5(6)
N5A C3A C4A C5A -10.8(13)
N5A C3A C4A C9A 174.8(8)
N5B Mn5 O2 Mn1 -58.7(3)
N5B Mn5 O2 Mn4 120.9(3)
N5B Mn5 O5B C5B -42.1(6)
N5B C3B C4B C5B -11.1(13)
N5B C3B C4B C9B 173.9(8)
N5C Mn2 O1 Mn1 54.9(3)
N5C Mn2 O1 Mn3 -126.5(3)
N5C Mn2 O5C C5C 36.7(6)
N5C C3C C4C C5C 11.5(11)
N5C C3C C4C C9C -174.4(7)
N5D Mn3 O1 Mn1 59.7(3)
N5D Mn3 O1 Mn2 -119.0(3)
N5D Mn3 O5D C5D 47.8(5)
N5D C3D C4D C5D 13.5(12)
N5D C3D C4D C9D -170.5(7)
C1A N1A N2A Mn2 -175.3(4)
C1A N1A N2A C2A -0.5(7)
C1A N3A C2A N2A -0.4(8)
C1A N3A C2A N4A 176.1(8)
C1A N5A C3A C4A 173.2(7)
C1B N1B N2B Mn3 -178.9(4)
C1B N1B N2B C2B -0.2(7)
C1B N3B C2B N2B 0.8(8)
C1B N3B C2B N4B -177.1(7)
C1B N5B C3B C4B 169.9(7)
C1C N1C N2C Mn5 171.7(5)
C1C N1C N2C C2C -0.9(7)
C1C N3C C2C N2C -0.3(9)
C1C N3C C2C N4C 178.9(8)
C1C N5C C3C C4C -178.2(6)
C1D N1D N2D Mn4 179.6(5)
C1D N1D N2D C2D 1.6(8)
C1D N3D C2D N2D 0.2(11)
C1D N3D C2D N4D 178.7(11)
C1D N5D C3D C4D -172.0(7)
C2A N3A C1A N1A 0.1(8)
C2A N3A C1A N5A -177.2(7)
C2B N3B C1B N1B -0.9(8)
C2B N3B C1B N5B -177.2(6)
C2C N3C C1C N1C -0.3(8)
C2C N3C C1C N5C 177.5(7)
C2D N3D C1D N1D 0.9(10)
C2D N3D C1D N5D 176.6(8)
C3A N5A C1A N1A -179.8(6)
C3A N5A C1A N3A -2.7(10)
C3A C4A C5A O5A -1.7(13)
C3A C4A C5A C6A -177.0(8)
C3A C4A C9A C8A 176.2(10)
C3B N5B C1B N1B -175.7(6)
C3B N5B C1B N3B 0.5(10)
C3B C4B C5B O5B 4.7(13)
C3B C4B C5B C6B -170.5(8)
C3B C4B C9B C8B 171.9(9)
C3C N5C C1C N1C 170.8(6)
C3C N5C C1C N3C -6.9(10)
C3C C4C C5C O5C -0.4(11)
C3C C4C C5C C6C 175.8(7)
C3C C4C C9C C8C -177.6(7)
C3D N5D C1D N1D -176.5(7)
C3D N5D C1D N3D 8.1(11)
C3D C4D C5D O5D -3.1(11)
C3D C4D C5D C6D 174.0(7)
C3D C4D C9D C8D -177.0(8)
C4A C5A C6A C7A 2.0(13)
C4B C5B C6B C7B -2.1(14)
C4C C5C C6C C7C 0.7(11)
C4D C5D C6D C7D 3.3(11)
C5A C4A C9A C8A 1.3(15)
C5A C6A C7A C8A 0.0(16)
C5B C4B C9B C8B -3.4(14)
C5B C6B C7B C8B -1.5(17)
C5C C4C C9C C8C -3.2(11)
C5C C6C C7C C8C -1.7(12)
C5D C4D C9D C8D -0.7(11)
C5D C6D C7D C8D -1.9(12)
C6A C7A C8A C9A -1.2(19)
C6B C7B C8B C9B 2.7(17)
C6C C7C C8C C9C 0.2(12)
C6D C7D C8D C9D -0.8(13)
C7A C8A C9A C4A 0.6(18)
C7B C8B C9B C4B -0.2(16)
C7C C8C C9C C4C 2.3(12)
C7D C8D C9D C4D 2.1(13)
C9A C4A C5A O5A 172.7(8)
C9A C4A C5A C6A -2.6(12)
C9B C4B C5B O5B 179.7(7)
C9B C4B C5B C6B 4.5(12)
C9C C4C C5C O5C -174.5(7)
C9C C4C C5C C6C 1.7(10)
C9D C4D C5D O5D -179.1(6)
C9D C4D C5D C6D -2.1(10)
C1SA N1SB C1SB C2SB 56(3)
C1SA N1SA C1SD C2SD -95(5)
C1SC N1SB C1SB C2SB -168.0(19)
C1SC N1SA C1SD C2SD 86(5)
C2SA C1SA N1SB C1SC -80.9(17)
C2SA C1SA N1SB C1SB 53.2(19)
C2SA C1SA N1SA C1SC -3(6)
C2SA C1SA N1SA C1SD 178(3)
C2SC C1SC N1SB C1SA -39(2)
C2SC C1SC N1SB C1SB -175.2(17)
C2SC C1SC N1SA C1SA -105(4)
C2SC C1SC N1SA C1SD 74(5)
